data_7054332
loop_
_publ_author_name
'Singh, Vikram'
'Kumar, Vinod'
'Gupta, Ajit N.'
'Drew, Michael G. B.'
'Singh, Nanhai'

_publ_section_title
;
 Effect of pyridyl substituents leading to the formation of green
 luminescent mercury(ii) coordination polymers, zinc(ii) dimers and a
 monomer
;
_journal_issue 8
_journal_name_full 'New Journal of Chemistry'
_journal_page_first 3737
_journal_paper_doi 10.1039/C4NJ00435C
_journal_volume 38
_journal_year 2014
_chemical_formula_sum 'C28 H22 Hg N4 S4'
_chemical_formula_weight 743.33
_chemical_name_systematic
; 
 ? 
;
_space_group_IT_number 15
_symmetry_cell_setting monoclinic
_symmetry_space_group_name_Hall '-C 2yc'
_symmetry_space_group_name_H-M 'C 1 2/c 1'
_atom_sites_solution_hydrogens geom
_atom_sites_solution_primary direct
_atom_sites_solution_secondary difmap
_audit_creation_method SHELXL-97
_cell_angle_alpha 90.00
_cell_angle_beta 109.774(16)
_cell_angle_gamma 90.00
_cell_formula_units_Z 4
_cell_length_a 33.117(4)
_cell_length_b 4.6178(10)
_cell_length_c 19.233(3)
_cell_measurement_reflns_used 5673
_cell_measurement_temperature 293(2)
_cell_measurement_theta_max 27.50
_cell_measurement_theta_min 2.96
_cell_volume 2767.8(9)
_computing_cell_refinement 'Crysalis, Oxford Diffraction'
_computing_data_collection 'Crysalis, Oxford Diffraction'
_computing_data_reduction 'Crysalis, Oxford Diffraction'
_computing_molecular_graphics PLATON(Spek,2004)
_computing_structure_refinement 'SHELXL-97 (Sheldrick, 1997)'
_computing_structure_solution 'SHELXS-97 (Sheldrick, 1997)'
_diffrn_ambient_temperature 293(2)
_diffrn_measured_fraction_theta_full 0.955
_diffrn_measured_fraction_theta_max 0.955
_diffrn_measurement_device 'Oxford Diffaction X-Calibur System'
_diffrn_measurement_method '321 frames, counting time 10 s.'
_diffrn_radiation_monochromator graphite
_diffrn_radiation_source 'fine-focus sealed tube'
_diffrn_radiation_type MoK\a
_diffrn_radiation_wavelength 0.71073
_diffrn_reflns_av_R_equivalents 0.0493
_diffrn_reflns_av_unetI/netI 0.0860
_diffrn_reflns_limit_h_max 35
_diffrn_reflns_limit_h_min -42
_diffrn_reflns_limit_k_max 5
_diffrn_reflns_limit_k_min -5
_diffrn_reflns_limit_l_max 24
_diffrn_reflns_limit_l_min -24
_diffrn_reflns_number 5673
_diffrn_reflns_theta_full 27.50
_diffrn_reflns_theta_max 27.50
_diffrn_reflns_theta_min 2.96
_diffrn_standards_decay_% n/a
_diffrn_standards_interval_count n/a
_diffrn_standards_interval_time n/a
_diffrn_standards_number n/a
_exptl_absorpt_coefficient_mu 5.888
_exptl_absorpt_correction_T_max 1.000
_exptl_absorpt_correction_T_min 0.828
_exptl_absorpt_correction_type empirical
_exptl_absorpt_process_details 'ABSPACK, Oxford Diffraction Ltd'
_exptl_crystal_colour yellow
_exptl_crystal_density_diffrn 1.784
_exptl_crystal_density_method 'not measured'
_exptl_crystal_description block
_exptl_crystal_F_000 1448
_exptl_crystal_size_max 0.48
_exptl_crystal_size_mid 0.45
_exptl_crystal_size_min 0.38
_refine_diff_density_max 1.090
_refine_diff_density_min -1.063
_refine_diff_density_rms 0.162
_refine_ls_extinction_method none
_refine_ls_goodness_of_fit_ref 0.992
_refine_ls_hydrogen_treatment constr
_refine_ls_matrix_type full
_refine_ls_number_parameters 169
_refine_ls_number_reflns 3022
_refine_ls_number_restraints 0
_refine_ls_restrained_S_all 0.992
_refine_ls_R_factor_all 0.0932
_refine_ls_R_factor_gt 0.0569
_refine_ls_shift/su_max 0.000
_refine_ls_shift/su_mean 0.000
_refine_ls_structure_factor_coef Fsqd
_refine_ls_weighting_details
;
_refine_ls_weighting_details 
  w=1/[\s^2^(Fo^2^)+(0.0535P)^2^+0.0000P] where P=(Fo^2^+2Fc^2^)/3 
;
_refine_ls_weighting_scheme calc
_refine_ls_wR_factor_gt 0.1196
_refine_ls_wR_factor_ref 0.1376
_reflns_number_gt 1994
_reflns_number_total 3022
_reflns_threshold_expression >2sigma(I)
_cod_duplicate_entry 7054224
_cod_data_source_file c4nj00435c2.cif
_cod_data_source_block 6
_cod_original_cell_volume 2767.9(8)
_cod_original_sg_symbol_H-M C2/c
_cod_database_code 7054332

loop_
_symmetry_equiv_pos_as_xyz
'x, y, z'
'x, -y, z+1/2'
'x+1/2, y+1/2, z'
'x+1/2, -y+1/2, z+1/2'
'-x, -y, -z'
'-x, y, -z-1/2'
'-x+1/2, -y+1/2, -z'
'-x+1/2, y+1/2, -z-1/2'

loop_
_atom_site_label
_atom_site_type_symbol
_atom_site_fract_x
_atom_site_fract_y
_atom_site_fract_z
_atom_site_U_iso_or_equiv
_atom_site_adp_type
_atom_site_occupancy
_atom_site_symmetry_multiplicity
_atom_site_calc_flag
_atom_site_refinement_flags
S11 S 0.03813(6) 0.1337(5) 0.91869(12) 0.0389(5) Uani 1 1 d .
S13 S 0.06391(6) 0.4616(4) 1.06083(11) 0.0395(5) Uani 1 1 d .
Hg1 Hg 0.0000 0.0000 1.0000 0.0542(2) Uani 1 2 d S
C12 C 0.0728(2) 0.3718(15) 0.9818(4) 0.0271(15) Uani 1 1 d .
N14 N 0.10683(17) 0.4744(12) 0.9650(3) 0.0283(13) Uani 1 1 d .
C21 C 0.1370(2) 0.6833(17) 1.0136(4) 0.0382(18) Uani 1 1 d .
H21A H 0.1231 0.7817 1.0440 0.046 Uiso 1 1 calc R
H21B H 0.1446 0.8277 0.9836 0.046 Uiso 1 1 calc R
C22 C 0.1776(2) 0.5348(17) 1.0634(5) 0.041(2) Uani 1 1 d .
C23 C 0.2151(3) 0.558(2) 1.0479(6) 0.077(4) Uani 1 1 d .
H23 H 0.2145 0.6610 1.0060 0.093 Uiso 1 1 calc R
C24 C 0.2522(3) 0.441(3) 1.0894(8) 0.103(6) Uani 1 1 d .
H24 H 0.2771 0.4694 1.0780 0.124 Uiso 1 1 calc R
C25 C 0.2528(3) 0.284(3) 1.1476(9) 0.106(5) Uani 1 1 d .
H25 H 0.2781 0.1939 1.1758 0.127 Uiso 1 1 calc R
C26 C 0.2171(3) 0.253(3) 1.1668(6) 0.094(4) Uani 1 1 d .
H26 H 0.2188 0.1494 1.2091 0.113 Uiso 1 1 calc R
C27 C 0.1778(3) 0.374(2) 1.1237(6) 0.068(3) Uani 1 1 d .
C31 C 0.1179(2) 0.3747(16) 0.9001(4) 0.0293(16) Uani 1 1 d .
H31A H 0.1017 0.2004 0.8805 0.035 Uiso 1 1 calc R
H31B H 0.1481 0.3249 0.9164 0.035 Uiso 1 1 calc R
C32 C 0.1091(2) 0.5934(15) 0.8396(4) 0.0302(16) Uani 1 1 d .
C33 C 0.1426(2) 0.7226(18) 0.8240(4) 0.044(2) Uani 1 1 d .
H33 H 0.1706 0.6757 0.8525 0.053 Uiso 1 1 calc R
N34 N 0.1356(3) 0.9209(18) 0.7667(5) 0.070(3) Uani 1 1 d .
C35 C 0.0936(4) 0.9832(19) 0.7237(6) 0.064(3) Uani 1 1 d .
H35 H 0.0881 1.1113 0.6843 0.077 Uiso 1 1 calc R
C36 C 0.0600(3) 0.855(2) 0.7394(5) 0.065(3) Uani 1 1 d .
H36 H 0.0320 0.9033 0.7110 0.078 Uiso 1 1 calc R
C37 C 0.0671(2) 0.6581(19) 0.7963(4) 0.0426(19) Uani 1 1 d .

loop_
_atom_site_aniso_label
_atom_site_aniso_U_11
_atom_site_aniso_U_22
_atom_site_aniso_U_33
_atom_site_aniso_U_23
_atom_site_aniso_U_13
_atom_site_aniso_U_12
S11 0.0364(9) 0.0448(11) 0.0404(12) -0.0085(10) 0.0195(9) -0.0122(9)
S13 0.0416(10) 0.0497(13) 0.0309(11) -0.0041(9) 0.0170(9) -0.0045(9)
Hg1 0.0401(3) 0.0766(4) 0.0514(3) 0.0097(3) 0.0225(2) -0.0124(2)
C12 0.029(3) 0.023(3) 0.026(4) 0.005(3) 0.004(3) 0.003(3)
N14 0.026(3) 0.031(3) 0.027(3) 0.005(3) 0.008(2) -0.002(3)
C21 0.039(4) 0.037(4) 0.037(5) 0.004(4) 0.009(3) -0.010(4)
C22 0.029(4) 0.045(5) 0.045(5) 0.000(4) 0.005(3) -0.012(3)
C23 0.036(5) 0.137(11) 0.056(7) 0.000(7) 0.012(4) -0.009(6)
C24 0.027(5) 0.204(18) 0.070(9) -0.005(10) 0.006(5) 0.007(7)
C25 0.040(6) 0.126(12) 0.112(12) -0.052(10) -0.027(7) 0.032(7)
C26 0.080(8) 0.094(10) 0.072(9) 0.023(8) -0.022(7) 0.017(7)
C27 0.049(5) 0.074(7) 0.058(7) 0.021(6) -0.014(5) -0.003(5)
C31 0.027(3) 0.030(4) 0.032(4) -0.001(3) 0.010(3) 0.001(3)
C32 0.034(4) 0.032(4) 0.028(4) -0.005(3) 0.014(3) -0.005(3)
C33 0.045(4) 0.051(5) 0.043(5) 0.005(4) 0.023(4) -0.002(4)
N34 0.106(7) 0.057(5) 0.067(6) 0.004(4) 0.055(6) -0.005(5)
C35 0.105(8) 0.056(6) 0.039(6) 0.011(5) 0.033(6) 0.017(6)
C36 0.068(6) 0.070(7) 0.043(6) 0.022(5) 0.001(5) 0.016(6)
C37 0.052(5) 0.047(5) 0.025(4) -0.007(4) 0.009(4) 0.004(4)

loop_
_atom_type_symbol
_atom_type_description
_atom_type_scat_dispersion_real
_atom_type_scat_dispersion_imag
_atom_type_scat_source
C C 0.0033 0.0016 'International Tables Vol C Tables 4.2.6.8 and 6.1.1.4'
H H 0.0000 0.0000 'International Tables Vol C Tables 4.2.6.8 and 6.1.1.4'
N N 0.0061 0.0033 'International Tables Vol C Tables 4.2.6.8 and 6.1.1.4'
S S 0.1246 0.1234 'International Tables Vol C Tables 4.2.6.8 and 6.1.1.4'
Hg Hg -2.3894 9.2266 'International Tables Vol C Tables 4.2.6.8 and 6.1.1.4'

loop_
_geom_angle_atom_site_label_1
_geom_angle_atom_site_label_2
_geom_angle_atom_site_label_3
_geom_angle
_geom_angle_site_symmetry_1
_geom_angle_site_symmetry_3
C12 S11 Hg1 94.4(2) . .
C12 S13 Hg1 77.7(2) . .
S11 Hg1 S11 179.999(1) 5_557 .
S11 Hg1 S13 66.91(6) 5_557 5_557
S11 Hg1 S13 113.09(6) . 5_557
S11 Hg1 S13 113.09(6) 5_557 .
S11 Hg1 S13 66.91(6) . .
S13 Hg1 S13 179.998(1) 5_557 .
N14 C12 S13 122.5(5) . .
N14 C12 S11 117.2(5) . .
S13 C12 S11 120.2(4) . .
C12 N14 C21 121.1(6) . .
C12 N14 C31 123.5(6) . .
C21 N14 C31 115.3(6) . .
N14 C21 C22 111.6(6) . .
N14 C21 H21A 109.3 . .
C22 C21 H21A 109.3 . .
N14 C21 H21B 109.3 . .
C22 C21 H21B 109.3 . .
H21A C21 H21B 108.0 . .
C27 C22 C23 118.4(8) . .
C27 C22 C21 121.7(7) . .
C23 C22 C21 119.9(8) . .
C24 C23 C22 123.8(12) . .
C24 C23 H23 118.1 . .
C22 C23 H23 118.1 . .
C25 C24 C23 118.2(11) . .
C25 C24 H24 120.9 . .
C23 C24 H24 120.9 . .
C24 C25 C26 121.4(11) . .
C24 C25 H25 119.3 . .
C26 C25 H25 119.3 . .
C25 C26 C27 121.1(12) . .
C25 C26 H26 119.5 . .
C27 C26 H26 119.5 . .
C22 C27 C26 116.9(10) . .
N14 C31 C32 113.9(6) . .
N14 C31 H31A 108.8 . .
C32 C31 H31A 108.8 . .
N14 C31 H31B 108.8 . .
C32 C31 H31B 108.8 . .
H31A C31 H31B 107.7 . .
C33 C32 C37 119.5(7) . .
C33 C32 C31 120.2(6) . .
C37 C32 C31 120.3(6) . .
C32 C33 N34 121.8(8) . .
C32 C33 H33 119.1 . .
N34 C33 H33 119.1 . .
C35 N34 C33 118.2(8) . .
C36 C35 N34 120.1(9) . .
C36 C35 H35 119.9 . .
N34 C35 H35 119.9 . .
C35 C36 C37 121.5(8) . .
C35 C36 H36 119.3 . .
C37 C36 H36 119.3 . .
C36 C37 C32 118.8(8) . .

loop_
_geom_bond_atom_site_label_1
_geom_bond_atom_site_label_2
_geom_bond_distance
_geom_bond_site_symmetry_2
S11 C12 1.749(7) .
S11 Hg1 2.399(2) .
S13 C12 1.695(7) .
S13 Hg1 2.952(2) .
Hg1 S11 2.399(2) 5_557
Hg1 S13 2.952(2) 5_557
C12 N14 1.358(9) .
N14 C21 1.473(9) .
N14 C31 1.489(9) .
C21 C22 1.523(10) .
C21 H21A 0.9700 .
C21 H21B 0.9700 .
C22 C27 1.375(13) .
C22 C23 1.378(12) .
C23 C24 1.331(15) .
C23 H23 0.9300 .
C24 C25 1.329(19) .
C24 H24 0.9300 .
C25 C26 1.359(17) .
C25 H25 0.9300 .
C26 C27 1.402(12) .
C26 H26 0.9300 .
C31 C32 1.493(10) .
C31 H31A 0.9700 .
C31 H31B 0.9700 .
C32 C33 1.380(10) .
C32 C37 1.392(10) .
C33 N34 1.390(11) .
C33 H33 0.9300 .
N34 C35 1.388(14) .
C35 C36 1.379(14) .
C35 H35 0.9300 .
C36 C37 1.382(12) .
C36 H36 0.9300 .
